data_4502169
loop_
_publ_author_name
'Landenberger, Kira B.'
'Matzger, Adam J.'

_publ_section_title
;
 Cocrystal Engineering of a Prototype Energetic Material: Supramolecular
 Chemistry of 2,4,6-Trinitrotoluene
;
_journal_issue 12
_journal_name_full 'Crystal Growth &amp; Design'
_journal_page_first 5341
_journal_paper_doi 10.1021/cg101300n
_journal_volume 10
_journal_year 2010
_chemical_formula_moiety 'C7 H5 N3 O6, 2(C7 H7 N O2)'
_chemical_formula_sum 'C21 H19 N5 O10'
_chemical_formula_weight 501.41
_chemical_melting_point 448.4
_chemical_name_common 'TNT : 4-aminobenzoic acid'
_chemical_name_systematic
; 
 2,4,6-trinitrotoluene : 4-aminobenzoic acid
;
_space_group_IT_number 14
_symmetry_cell_setting monoclinic
_symmetry_Int_Tables_number 14
_symmetry_space_group_name_Hall '-P 2ybc'
_symmetry_space_group_name_H-M 'P 1 21/c 1'
_atom_sites_solution_hydrogens geom
_atom_sites_solution_primary direct
_atom_sites_solution_secondary difmap
_audit_creation_method SHELXL-97
_cell_angle_alpha 90.00
_cell_angle_beta 101.061(2)
_cell_angle_gamma 90.00
_cell_formula_units_Z 4
_cell_length_a 10.5492(4)
_cell_length_b 14.4420(5)
_cell_length_c 14.7554(6)
_cell_measurement_reflns_used 4799
_cell_measurement_temperature 95(2)
_cell_measurement_theta_max 66.58
_cell_measurement_theta_min 6.75
_cell_volume 2206.25(15)
_computing_cell_refinement PROCESS-AUTO
_computing_data_collection PROCESS-AUTO
_computing_data_reduction PROCESS
_computing_molecular_graphics 'CrystalStructure 4.0 (Rigaku, 2009)'
_computing_publication_material 'CrystalStructure 4.0 (Rigaku, 2009)'
_computing_structure_refinement 'SHELXL-97 (Sheldrick, 1997)'
_computing_structure_solution 'SHELXD (Schneider, et al., 2002)'
_diffrn_ambient_temperature 95(2)
_diffrn_measured_fraction_theta_full 0.966
_diffrn_measured_fraction_theta_max 0.966
_diffrn_measurement_device_type 'Rigaku R-AXIS RAPID imaging plate'
_diffrn_measurement_method \w
_diffrn_radiation_monochromator graphite
_diffrn_radiation_source 'fine-focus sealed tube'
_diffrn_radiation_type CuK\a
_diffrn_radiation_wavelength 1.54187
_diffrn_reflns_av_R_equivalents 0.0000
_diffrn_reflns_av_sigmaI/netI 0.0963
_diffrn_reflns_limit_h_max 12
_diffrn_reflns_limit_h_min -11
_diffrn_reflns_limit_k_max 13
_diffrn_reflns_limit_k_min -16
_diffrn_reflns_limit_l_max 16
_diffrn_reflns_limit_l_min -17
_diffrn_reflns_number 10481
_diffrn_reflns_theta_full 66.60
_diffrn_reflns_theta_max 66.60
_diffrn_reflns_theta_min 6.76
_diffrn_standards_number 0
_exptl_absorpt_coefficient_mu 1.053
_exptl_absorpt_correction_T_max 0.9591
_exptl_absorpt_correction_T_min 0.9112
_exptl_absorpt_correction_type multi-scan
_exptl_absorpt_process_details
;
    Higashi, T. (1995). Program for Absorption Correction.
    Rigaku Corporation, Tokyo, Japan.
;
_exptl_crystal_colour orange
_exptl_crystal_density_diffrn 1.510
_exptl_crystal_density_method 'not measured'
_exptl_crystal_description prism
_exptl_crystal_F_000 1040
_exptl_crystal_size_max 0.09
_exptl_crystal_size_mid 0.05
_exptl_crystal_size_min 0.04
_refine_diff_density_max 0.561
_refine_diff_density_min -0.589
_refine_diff_density_rms 0.137
_refine_ls_extinction_coef 0.00030(10)
_refine_ls_extinction_expression Fc^*^=kFc[1+0.001xFc^2^\l^3^/sin(2\q)]^-1/4^
_refine_ls_extinction_method SHELXL
_refine_ls_goodness_of_fit_ref 1.154
_refine_ls_hydrogen_treatment riding
_refine_ls_matrix_type full
_refine_ls_number_parameters 351
_refine_ls_number_reflns 3764
_refine_ls_number_restraints 0
_refine_ls_restrained_S_all 1.154
_refine_ls_R_factor_all 0.1493
_refine_ls_R_factor_gt 0.0747
_refine_ls_shift/su_max 0.000
_refine_ls_shift/su_mean 0.000
_refine_ls_structure_factor_coef Fsqd
_refine_ls_weighting_details 'calc w=1/[\s^2^(Fo^2^)+(0.1092P)^2^+0.8401P] where P=(Fo^2^+2Fc^2^)/3'
_refine_ls_weighting_scheme calc
_refine_ls_wR_factor_gt 0.1772
_refine_ls_wR_factor_ref 0.2632
_reflns_number_gt 1584
_reflns_number_total 3764
_reflns_threshold_expression >2sigma(I)
_cod_data_source_file cg101300n_si_002.cif
_cod_data_source_block TNT:4ABA_1:2
_cod_database_code 4502169

loop_
_symmetry_equiv_pos_as_xyz
'x, y, z'
'-x, y+1/2, -z+1/2'
'-x, -y, -z'
'x, -y-1/2, z-1/2'

loop_
_atom_site_label
_atom_site_type_symbol
_atom_site_fract_x
_atom_site_fract_y
_atom_site_fract_z
_atom_site_U_iso_or_equiv
_atom_site_adp_type
_atom_site_occupancy
_atom_site_symmetry_multiplicity
_atom_site_calc_flag
_atom_site_refinement_flags
O1 O 0.2456(3) 0.0391(2) 0.4984(2) 0.0496(9) Uani 1 1 d .
O2 O 0.1551(3) -0.0699(2) 0.4067(2) 0.0511(10) Uani 1 1 d .
O3 O 0.2901(3) -0.0827(2) 0.11503(19) 0.0475(9) Uani 1 1 d .
O4 O 0.2899(3) 0.0448(2) 0.0358(2) 0.0467(9) Uani 1 1 d .
O5 O 0.2182(3) 0.3390(2) 0.1824(2) 0.0616(11) Uani 1 1 d .
O6 O 0.3259(3) 0.3404(2) 0.3243(2) 0.0520(10) Uani 1 1 d .
O7 O 0.9677(3) -0.0345(2) 0.1106(2) 0.0446(9) Uani 1 1 d .
H6 H 0.991(3) -0.060(2) 0.048(2) 0.030(11) Uiso 1 1 d .
O8 O 0.9708(3) 0.10331(18) 0.03838(19) 0.0409(8) Uani 1 1 d .
O9 O 0.4732(3) 0.8827(2) 0.53379(19) 0.0397(8) Uani 1 1 d .
H13 H 0.482(3) 0.949(3) 0.554(2) 0.030(12) Uiso 1 1 d .
O10 O 0.4769(3) 0.9527(2) 0.39839(19) 0.0409(8) Uani 1 1 d .
N1 N 0.2059(4) 0.0077(3) 0.4199(3) 0.0440(11) Uani 1 1 d .
N2 N 0.2824(3) 0.0028(3) 0.1068(3) 0.0420(10) Uani 1 1 d .
N3 N 0.2633(4) 0.3011(3) 0.2553(3) 0.0490(12) Uani 1 1 d .
N4 N 0.8520(4) 0.2203(3) 0.4314(3) 0.0479(13) Uani 1 1 d .
H9 H 0.860(3) 0.286(2) 0.447(2) 0.030(12) Uiso 1 1 d .
H10 H 0.841(4) 0.186(2) 0.473(2) 0.030(14) Uiso 1 1 d .
N5 N 0.4264(4) 0.5292(3) 0.2768(3) 0.0412(11) Uani 1 1 d .
H16 H 0.404(3) 0.526(2) 0.209(2) 0.030(11) Uiso 1 1 d .
H17 H 0.396(3) 0.477(2) 0.306(2) 0.030(12) Uiso 1 1 d .
C1 C 0.2028(4) 0.2154(3) 0.4245(3) 0.0420(12) Uani 1 1 d .
H1 H 0.1622 0.2744 0.4027 0.050 Uiso 1 1 calc R
H2 H 0.2854 0.2273 0.4661 0.050 Uiso 1 1 calc R
H3 H 0.1458 0.1810 0.4575 0.050 Uiso 1 1 calc R
C2 C 0.2261(4) 0.1591(3) 0.3428(3) 0.0365(12) Uani 1 1 d .
C3 C 0.2239(4) 0.0630(3) 0.3406(3) 0.0314(11) Uani 1 1 d .
C4 C 0.2407(4) 0.0113(3) 0.2649(3) 0.0384(12) Uani 1 1 d .
H4 H 0.2376 -0.0544 0.2663 0.046 Uiso 1 1 calc R
C5 C 0.2619(4) 0.0573(3) 0.1870(3) 0.0331(11) Uani 1 1 d .
C6 C 0.2656(4) 0.1519(3) 0.1851(3) 0.0320(11) Uani 1 1 d .
H5 H 0.2789 0.1837 0.1314 0.038 Uiso 1 1 calc R
C7 C 0.2497(4) 0.2000(3) 0.2622(3) 0.0348(12) Uani 1 1 d .
C8 C 0.9550(4) 0.0584(3) 0.1063(3) 0.0356(12) Uani 1 1 d .
C9 C 0.9268(4) 0.0992(3) 0.1916(3) 0.0310(11) Uani 1 1 d .
C10 C 0.9236(4) 0.1960(3) 0.2002(3) 0.0337(12) Uani 1 1 d .
H7 H 0.9372 0.2339 0.1503 0.040 Uiso 1 1 calc R
C11 C 0.9012(4) 0.2365(3) 0.2798(3) 0.0364(12) Uani 1 1 d .
H8 H 0.9008 0.3020 0.2851 0.044 Uiso 1 1 calc R
C12 C 0.8789(4) 0.1810(3) 0.3532(3) 0.0397(12) Uani 1 1 d .
C13 C 0.8814(4) 0.0840(3) 0.3458(3) 0.0404(12) Uani 1 1 d .
H11 H 0.8659 0.0457 0.3949 0.048 Uiso 1 1 calc R
C14 C 0.9069(4) 0.0462(3) 0.2661(3) 0.0377(12) Uani 1 1 d .
H12 H 0.9111 -0.0193 0.2616 0.045 Uiso 1 1 calc R
C15 C 0.4662(4) 0.8804(3) 0.4426(3) 0.0369(12) Uani 1 1 d .
C16 C 0.4465(4) 0.7892(3) 0.3995(3) 0.0361(12) Uani 1 1 d .
C17 C 0.4469(4) 0.7809(3) 0.3050(3) 0.0386(12) Uani 1 1 d .
H14 H 0.4558 0.8349 0.2700 0.046 Uiso 1 1 calc R
C18 C 0.4345(4) 0.6957(3) 0.2616(3) 0.0384(12) Uani 1 1 d .
H15 H 0.4338 0.6909 0.1973 0.046 Uiso 1 1 calc R
C19 C 0.4231(4) 0.6167(3) 0.3143(3) 0.0386(12) Uani 1 1 d .
C20 C 0.4186(4) 0.6234(3) 0.4075(3) 0.0330(11) Uani 1 1 d .
H18 H 0.4075 0.5696 0.4422 0.040 Uiso 1 1 calc R
C21 C 0.4306(4) 0.7099(3) 0.4492(3) 0.0401(12) Uani 1 1 d .
H19 H 0.4278 0.7149 0.5130 0.048 Uiso 1 1 calc R

loop_
_atom_site_aniso_label
_atom_site_aniso_U_11
_atom_site_aniso_U_22
_atom_site_aniso_U_33
_atom_site_aniso_U_23
_atom_site_aniso_U_13
_atom_site_aniso_U_12
O1 0.061(2) 0.054(2) 0.035(2) 0.0062(17) 0.0105(18) 0.0038(17)
O2 0.064(2) 0.036(2) 0.056(2) 0.0077(18) 0.0181(18) -0.0070(19)
O3 0.058(2) 0.039(2) 0.045(2) -0.0044(17) 0.0089(17) 0.0042(19)
O4 0.053(2) 0.049(2) 0.039(2) 0.0032(17) 0.0104(17) -0.0046(17)
O5 0.086(3) 0.042(2) 0.060(2) 0.0136(19) 0.022(2) 0.013(2)
O6 0.064(3) 0.039(2) 0.055(2) -0.0102(17) 0.0164(19) -0.0128(18)
O7 0.055(2) 0.029(2) 0.049(2) 0.0033(17) 0.0073(18) 0.0017(17)
O8 0.058(2) 0.038(2) 0.0295(19) 0.0037(15) 0.0161(16) 0.0070(16)
O9 0.058(2) 0.031(2) 0.0286(19) -0.0015(15) 0.0045(16) 0.0014(18)
O10 0.052(2) 0.0271(19) 0.044(2) 0.0016(16) 0.0085(16) 0.0001(16)
N1 0.051(3) 0.035(3) 0.050(3) 0.014(2) 0.019(2) 0.006(2)
N2 0.039(3) 0.037(3) 0.049(3) -0.006(2) 0.005(2) 0.000(2)
N3 0.065(3) 0.023(3) 0.065(3) -0.001(2) 0.026(3) 0.004(2)
N4 0.068(3) 0.036(3) 0.044(3) 0.006(2) 0.021(2) -0.003(3)
N5 0.060(3) 0.032(3) 0.032(3) -0.003(2) 0.008(2) -0.004(2)
C1 0.042(3) 0.041(3) 0.040(3) -0.007(2) -0.001(2) -0.007(2)
C2 0.037(3) 0.028(3) 0.043(3) 0.004(2) 0.003(2) 0.004(2)
C3 0.039(3) 0.027(3) 0.029(3) 0.004(2) 0.009(2) 0.000(2)
C4 0.034(3) 0.037(3) 0.039(3) -0.002(2) -0.005(2) 0.000(2)
C5 0.042(3) 0.031(3) 0.026(3) -0.006(2) 0.005(2) 0.001(2)
C6 0.032(3) 0.024(3) 0.037(3) 0.002(2) 0.000(2) 0.003(2)
C7 0.035(3) 0.027(3) 0.043(3) -0.001(2) 0.010(2) 0.005(2)
C8 0.035(3) 0.037(3) 0.031(3) -0.006(2) -0.002(2) -0.008(2)
C9 0.036(3) 0.031(3) 0.024(3) -0.003(2) -0.001(2) -0.007(2)
C10 0.037(3) 0.020(3) 0.041(3) -0.005(2) 0.000(2) -0.008(2)
C11 0.040(3) 0.023(3) 0.042(3) -0.003(2) -0.001(2) -0.003(2)
C12 0.035(3) 0.043(3) 0.043(3) -0.005(3) 0.012(2) -0.004(3)
C13 0.043(3) 0.039(3) 0.041(3) 0.003(2) 0.011(2) -0.003(2)
C14 0.037(3) 0.037(3) 0.038(3) 0.005(2) 0.004(2) -0.002(2)
C15 0.039(3) 0.036(3) 0.033(3) -0.002(2) 0.002(2) 0.001(2)
C16 0.048(3) 0.021(3) 0.039(3) -0.004(2) 0.007(2) 0.001(2)
C17 0.043(3) 0.033(3) 0.038(3) 0.001(2) 0.004(2) 0.003(2)
C18 0.044(3) 0.042(3) 0.030(3) 0.000(2) 0.009(2) 0.002(2)
C19 0.038(3) 0.042(3) 0.035(3) -0.003(2) 0.005(2) 0.003(3)
C20 0.034(3) 0.025(3) 0.037(3) 0.008(2) 0.000(2) -0.003(2)
C21 0.044(3) 0.038(3) 0.039(3) 0.005(2) 0.008(2) 0.000(3)

loop_
_atom_type_symbol
_atom_type_description
_atom_type_scat_dispersion_real
_atom_type_scat_dispersion_imag
_atom_type_scat_source
C C 0.0181 0.0091 'International Tables Vol C Tables 4.2.6.8 and 6.1.1.4'
H H 0.0000 0.0000 'International Tables Vol C Tables 4.2.6.8 and 6.1.1.4'
N N 0.0311 0.0180 'International Tables Vol C Tables 4.2.6.8 and 6.1.1.4'
O O 0.0492 0.0322 'International Tables Vol C Tables 4.2.6.8 and 6.1.1.4'

loop_
_geom_angle_atom_site_label_1
_geom_angle_atom_site_label_2
_geom_angle_atom_site_label_3
_geom_angle
C8 O7 H6 109.8(18)
C15 O9 H13 108.0(19)
O1 N1 O2 122.3(4)
O1 N1 C3 118.5(4)
O2 N1 C3 119.2(4)
O4 N2 O3 124.1(4)
O4 N2 C5 117.8(4)
O3 N2 C5 118.1(4)
O5 N3 O6 125.2(4)
O5 N3 C7 118.6(4)
O6 N3 C7 116.1(4)
C12 N4 H9 126(2)
C12 N4 H10 118(3)
H9 N4 H10 115(3)
C19 N5 H16 115.7(19)
C19 N5 H17 120(2)
H16 N5 H17 113(3)
C2 C1 H1 109.5
C2 C1 H2 109.5
H1 C1 H2 109.5
C2 C1 H3 109.5
H1 C1 H3 109.5
H2 C1 H3 109.5
C3 C2 C7 114.2(4)
C3 C2 C1 123.4(4)
C7 C2 C1 122.4(4)
C4 C3 C2 123.6(4)
C4 C3 N1 114.1(4)
C2 C3 N1 122.2(4)
C5 C4 C3 118.6(4)
C5 C4 H4 120.7
C3 C4 H4 120.7
C6 C5 C4 120.4(4)
C6 C5 N2 120.6(4)
C4 C5 N2 119.0(4)
C5 C6 C7 118.8(4)
C5 C6 H5 120.6
C7 C6 H5 120.6
C6 C7 C2 124.4(4)
C6 C7 N3 114.6(4)
C2 C7 N3 121.0(4)
O8 C8 O7 122.3(4)
O8 C8 C9 124.5(4)
O7 C8 C9 113.2(4)
C14 C9 C10 117.8(4)
C14 C9 C8 122.9(4)
C10 C9 C8 119.3(4)
C11 C10 C9 120.8(4)
C11 C10 H7 119.6
C9 C10 H7 119.6
C10 C11 C12 120.0(4)
C10 C11 H8 120.0
C12 C11 H8 120.0
N4 C12 C11 120.6(4)
N4 C12 C13 119.4(4)
C11 C12 C13 120.0(4)
C14 C13 C12 118.3(4)
C14 C13 H11 120.8
C12 C13 H11 120.8
C13 C14 C9 123.0(4)
C13 C14 H12 118.5
C9 C14 H12 118.5
O10 C15 O9 120.9(4)
O10 C15 C16 123.2(4)
O9 C15 C16 115.9(4)
C21 C16 C17 118.6(4)
C21 C16 C15 122.4(4)
C17 C16 C15 119.0(4)
C18 C17 C16 121.4(4)
C18 C17 H14 119.3
C16 C17 H14 119.3
C17 C18 C19 118.6(4)
C17 C18 H15 120.7
C19 C18 H15 120.7
N5 C19 C20 117.9(4)
N5 C19 C18 120.8(4)
C20 C19 C18 121.1(4)
C21 C20 C19 119.0(4)
C21 C20 H18 120.5
C19 C20 H18 120.5
C20 C21 C16 121.2(4)
C20 C21 H19 119.4
C16 C21 H19 119.4

loop_
_geom_bond_atom_site_label_1
_geom_bond_atom_site_label_2
_geom_bond_distance
O1 N1 1.240(4)
O2 N1 1.242(4)
O3 N2 1.242(4)
O4 N2 1.227(4)
O5 N3 1.219(4)
O6 N3 1.239(4)
O7 C8 1.348(4)
O7 H6 1.06(4)
O8 C8 1.232(4)
O9 C15 1.334(4)
O9 H13 1.00(4)
O10 C15 1.247(4)
N1 C3 1.458(5)
N2 C5 1.470(5)
N3 C7 1.473(5)
N4 C12 1.363(5)
N4 H9 0.98(3)
N4 H10 0.81(3)
N5 C19 1.382(5)
N5 H16 0.99(3)
N5 H17 0.95(3)
C1 C2 1.513(5)
C1 H1 0.9800
C1 H2 0.9800
C1 H3 0.9800
C2 C3 1.389(5)
C2 C7 1.391(5)
C3 C4 1.383(5)
C4 C5 1.382(5)
C4 H4 0.9500
C5 C6 1.368(5)
C6 C7 1.370(5)
C6 H5 0.9500
C8 C9 1.470(5)
C9 C14 1.389(5)
C9 C10 1.405(5)
C10 C11 1.372(5)
C10 H7 0.9500
C11 C12 1.404(5)
C11 H8 0.9500
C12 C13 1.406(5)
C13 C14 1.369(5)
C13 H11 0.9500
C14 H12 0.9500
C15 C16 1.460(5)
C16 C21 1.388(5)
C16 C17 1.400(5)
C17 C18 1.382(5)
C17 H14 0.9500
C18 C19 1.399(5)
C18 H15 0.9500
C19 C20 1.388(5)
C20 C21 1.388(5)
C20 H18 0.9500
C21 H19 0.9500

loop_
_geom_torsion_atom_site_label_1
_geom_torsion_atom_site_label_2
_geom_torsion_atom_site_label_3
_geom_torsion_atom_site_label_4
_geom_torsion
C7 C2 C3 C4 -1.4(6)
C1 C2 C3 C4 177.7(4)
C7 C2 C3 N1 177.4(4)
C1 C2 C3 N1 -3.5(6)
O1 N1 C3 C4 148.6(4)
O2 N1 C3 C4 -29.3(5)
O1 N1 C3 C2 -30.3(6)
O2 N1 C3 C2 151.8(4)
C2 C3 C4 C5 0.6(6)
N1 C3 C4 C5 -178.3(4)
C3 C4 C5 C6 -0.3(6)
C3 C4 C5 N2 178.8(4)
O4 N2 C5 C6 -7.1(6)
O3 N2 C5 C6 173.4(4)
O4 N2 C5 C4 173.8(4)
O3 N2 C5 C4 -5.7(6)
C4 C5 C6 C7 1.0(6)
N2 C5 C6 C7 -178.1(3)
C5 C6 C7 C2 -2.0(6)
C5 C6 C7 N3 176.4(4)
C3 C2 C7 C6 2.1(6)
C1 C2 C7 C6 -177.0(4)
C3 C2 C7 N3 -176.1(4)
C1 C2 C7 N3 4.8(6)
O5 N3 C7 C6 39.5(6)
O6 N3 C7 C6 -137.3(4)
O5 N3 C7 C2 -142.1(4)
O6 N3 C7 C2 41.1(6)
O8 C8 C9 C14 178.6(4)
O7 C8 C9 C14 -4.0(5)
O8 C8 C9 C10 -3.5(6)
O7 C8 C9 C10 173.9(3)
C14 C9 C10 C11 -0.2(6)
C8 C9 C10 C11 -178.2(4)
C9 C10 C11 C12 -1.1(6)
C10 C11 C12 N4 -177.7(4)
C10 C11 C12 C13 1.0(6)
N4 C12 C13 C14 179.1(4)
C11 C12 C13 C14 0.4(6)
C12 C13 C14 C9 -1.8(6)
C10 C9 C14 C13 1.6(6)
C8 C9 C14 C13 179.6(4)
O10 C15 C16 C21 -177.9(4)
O9 C15 C16 C21 2.6(6)
O10 C15 C16 C17 3.8(7)
O9 C15 C16 C17 -175.8(4)
C21 C16 C17 C18 -1.4(6)
C15 C16 C17 C18 177.1(4)
C16 C17 C18 C19 -0.8(6)
C17 C18 C19 N5 -172.0(4)
C17 C18 C19 C20 2.7(6)
N5 C19 C20 C21 172.5(4)
C18 C19 C20 C21 -2.4(6)
C19 C20 C21 C16 0.2(6)
C17 C16 C21 C20 1.7(6)
C15 C16 C21 C20 -176.7(4)
